data_2006414
loop_
_publ_author_name
'Pech, Lucija'
'Bankovsky, Yurii A.'
'Kemme, Andrejs'
'Lejejs, Janis'

_publ_contact_author
;
      Dr Lucija Pech
      Institut of Inorganic Chemistry
      Latvian Academy of Sciences
      34 Miera Str.
      Salaspils, LV-2169
      Latvia
;
_publ_section_title
;
 Tris(8-hydroxyquinolinato)iron(III) Ethanol Solvate
;
_journal_issue 8
_journal_name_full 'Acta Crystallographica Section C'
_journal_page_first 1043
_journal_page_last 1045
_journal_paper_doi 10.1107/S0108270197003831
_journal_volume 53
_journal_year 1997
_chemical_formula_iupac '[Fe (C9 H6 N O)3] , C2 H6 O'
_chemical_formula_moiety 'C27 H18 Fe N3 O3 , C2 H6 O'
_chemical_formula_structural 'Fe (C9 H6 N O)3 , C2 H6 O'
_chemical_formula_sum 'C29 H24 Fe N3 O4'
_chemical_formula_weight 534.3
_chemical_name_systematic
;
tris(8-hydroxyquinolinate)iron(III) ethanol solvate
;
_space_group_IT_number 14
_symmetry_cell_setting monoclinic
_symmetry_space_group_name_Hall '-P 2ybc'
_symmetry_space_group_name_H-M 'P 1 21/c 1'
_audit_creation_method SHELXL
_cell_angle_alpha 90.00(2)
_cell_angle_beta 120.73(2)
_cell_angle_gamma 90.00(2)
_cell_formula_units_Z 4
_cell_length_a 11.189(2)
_cell_length_b 13.416(3)
_cell_length_c 19.409(4)
_cell_measurement_reflns_used 20
_cell_measurement_temperature 293(2)
_cell_measurement_theta_max 17.5
_cell_measurement_theta_min 14
_cell_volume 2504.4(10)
_computing_cell_refinement 'Syntex P2~1~ Software'
_computing_data_collection 'Syntex P2~1~ Software (Syntex, 1976)'
_computing_data_reduction 'Syntex P2~1~ Software'
_computing_molecular_graphics 'ORTEPII (Johnson, 1976) implemented on an IBM-PC/AT'
_computing_structure_refinement 'SHELXL93 (Sheldrick, 1993)'
_computing_structure_solution 'SHELXS86 (Sheldrick, 1990)'
_diffrn_ambient_temperature 293(2)
_diffrn_measurement_device 'Syntex P2~1~ diffractometer'
_diffrn_measurement_method \q/2\q
_diffrn_radiation_monochromator graphite
_diffrn_radiation_source 'normal-focus sealed tube'
_diffrn_radiation_type MoK\a
_diffrn_radiation_wavelength 0.71069
_diffrn_reflns_av_R_equivalents 0.0000
_diffrn_reflns_av_sigmaI/netI 0.0771
_diffrn_reflns_limit_h_max 12
_diffrn_reflns_limit_h_min 0
_diffrn_reflns_limit_k_max 14
_diffrn_reflns_limit_k_min 0
_diffrn_reflns_limit_l_max 18
_diffrn_reflns_limit_l_min -20
_diffrn_reflns_number 2418
_diffrn_reflns_theta_max 22.54
_diffrn_reflns_theta_min 1.95
_diffrn_standards_decay_% 0
_diffrn_standards_interval_count 60
_diffrn_standards_number 1
_exptl_absorpt_coefficient_mu 0.643
_exptl_absorpt_correction_type none
_exptl_crystal_colour dark_green
_exptl_crystal_density_diffrn 1.407
_exptl_crystal_density_meas ?
_exptl_crystal_description needle
_exptl_crystal_F_000 1108
_exptl_crystal_size_max 0.55
_exptl_crystal_size_mid 0.15
_exptl_crystal_size_min 0.1
_refine_diff_density_max 0.28
_refine_diff_density_min -0.30
_refine_ls_extinction_method none
_refine_ls_goodness_of_fit_all 0.944
_refine_ls_goodness_of_fit_obs 0.972
_refine_ls_hydrogen_treatment noref
_refine_ls_matrix_type full
_refine_ls_number_parameters 336
_refine_ls_number_reflns 2417
_refine_ls_number_restraints 0
_refine_ls_restrained_S_all 0.954
_refine_ls_restrained_S_obs 0.972
_refine_ls_R_factor_all 0.081
_refine_ls_R_factor_obs .062
_refine_ls_shift/esd_max 0.006
_refine_ls_shift/esd_mean 0.001
_refine_ls_structure_factor_coef F^2^
_refine_ls_weighting_details 'w = 1/[\s^2^(Fo^2^)+(0.1000P)^2^] where P=(Fo^2^+2Fc^2^)/3'
_refine_ls_weighting_scheme calc
_refine_ls_wR_factor_all 0.156
_refine_ls_wR_factor_obs .141
_reflns_number_observed 1938
_reflns_number_total 2418
_reflns_observed_criterion >2sigma(I)
_cod_data_source_file mu1310.cif
_cod_data_source_block HC0017
_cod_depositor_comments
;
The following automatic conversions were performed:

'_exptl_crystal_density_meas' value 'not_measured' was changed to '?'
- the value is perceived as not measured.

Automatic conversion script
Id: cif_fix_values 3008 2015-01-20 13:52:24Z robertas 

The following automatic conversions were performed:

'_refine_ls_weighting_scheme' value 'calc w =
1/[\s^2^(Fo^2^)+(0.1000P)^2^] where P=(Fo^2^+2Fc^2^)/3' was changed
to 'calc'. New tag '_refine_ls_weighting_details' was created. The
value of the new tag was set to 'w = 1/[\s^2^(Fo^2^)+(0.1000P)^2^]
where P=(Fo^2^+2Fc^2^)/3'.

Automatic conversion script
Id: cif_fix_values 3143 2015-03-26 13:38:13Z robertas 
;
_cod_original_cell_volume 2504.4(9)
_cod_original_sg_symbol_H-M 'P 21/c'
_cod_database_code 2006414

loop_
_symmetry_equiv_pos_as_xyz
'x, y, z'
'-x, y+1/2, -z+1/2'
'-x, -y, -z'
'x, -y-1/2, z-1/2'

loop_
_atom_site_aniso_label
_atom_site_aniso_U_11
_atom_site_aniso_U_22
_atom_site_aniso_U_33
_atom_site_aniso_U_12
_atom_site_aniso_U_13
_atom_site_aniso_U_23
Fe .0356(6) .0358(6) .0361(6) .0032(6) .0200(5) .0017(5)
O1 .036(3) .051(4) .042(3) .007(3) .022(3) .008(3)
N1 .040(4) .041(4) .037(4) .001(3) .021(3) -.001(3)
C11 .053(5) .068(6) .039(5) -.011(5) .024(5) -.002(4)
C12 .084(8) .070(7) .050(6) -.014(6) .036(6) .005(5)
C13 .078(8) .069(7) .039(6) .001(6) .022(6) .008(5)
C14 .053(6) .043(5) .045(5) .006(4) .015(5) -.004(4)
C15 .059(7) .071(7) .041(6) .016(5) .003(5) .007(5)
C16 .029(5) .077(7) .071(7) .006(5) .004(5) -.001(6)
C17 .042(5) .062(6) .066(6) .003(4) .022(5) -.003(5)
C18 .031(5) .033(5) .043(5) .002(4) .009(4) -.008(4)
C19 .046(5) .034(5) .041(5) -.001(4) .021(4) -.001(4)
O2 .034(3) .034(3) .054(3) -.001(2) .025(3) -.005(2)
N2 .031(4) .025(3) .044(4) -.002(3) .020(3) .000(3)
C21 .041(5) .040(5) .044(5) -.010(4) .024(4) -.004(4)
C22 .054(6) .037(5) .067(6) -.016(4) .029(5) .002(4)
C23 .061(6) .034(5) .069(6) -.003(5) .031(5) -.006(4)
C24 .038(5) .040(5) .038(5) .004(4) .015(4) .005(4)
C25 .051(6) .047(5) .050(5) .020(5) .022(4) -.008(4)
C26 .034(5) .079(7) .047(5) .017(5) .023(4) .002(5)
C27 .030(5) .055(6) .053(5) .003(4) .027(4) .000(4)
C28 .034(5) .037(5) .025(4) -.001(4) .013(4) -.004(3)
C29 .028(4) .033(4) .022(4) .011(4) .009(3) .006(3)
O3 .052(3) .034(3) .037(3) -.002(2) .021(3) .003(2)
N3 .031(3) .044(4) .034(3) -.001(3) .015(3) .008(3)
C31 .036(5) .049(5) .045(5) .001(4) .019(4) .006(4)
C32 .049(6) .055(6) .051(6) .002(5) .024(5) .018(5)
C33 .049(5) .073(7) .036(4) -.004(5) .011(4) .014(5)
C34 .032(5) .062(6) .031(5) .001(4) .016(4) .003(4)
C35 .050(6) .083(7) .044(5) -.015(5) .029(5) -.024(5)
C36 .067(6) .051(6) .070(7) -.019(5) .042(6) -.023(5)
C37 .072(6) .033(5) .056(6) -.009(4) .040(5) -.012(4)
C38 .021(4) .051(5) .036(5) -.001(4) .015(4) -.001(4)
C39 .026(4) .037(5) .039(5) -.001(4) .019(4) -.003(4)
O1E .071(5) .094(6) .095(5) -.006(4) .047(4) .027(4)
C1E .070(8) .103(9) .102(9) .009(7) .045(7) .034(8)
C2E .164(15) .157(14) .078(10) .032(11) .046(10) .003(9)

loop_
_atom_site_label
_atom_site_fract_x
_atom_site_fract_y
_atom_site_fract_z
_atom_site_U_iso_or_equiv
_atom_site_thermal_displace_type
_atom_site_calc_flag
_atom_site_refinement_flags
_atom_site_occupancy
_atom_site_disorder_group
_atom_site_type_symbol
Fe .68889(11) .01660(7) .75417(6) .0350(4) Uani d . 1 . Fe
O1 .4879(5) .0044(4) .7190(3) .0423(13) Uani d . 1 . O
N1 .5950(6) .0688(4) .6342(3) .039(2) Uani d . 1 . N
C11 .6539(9) .1003(6) .5934(5) .053(2) Uani d . 1 . C
H11 .7499(9) .0957(6) .6168(5) .064 Uiso calc R 1 . H
C12 .5759(12) .1395(7) .5170(5) .067(3) Uani d . 1 . C
H12 .6201(12) .1615(7) .4902(5) .081 Uiso calc R 1 . H
C13 .4378(12) .1459(7) .4814(5) .066(3) Uani d . 1 . C
H13 .3866(12) .1718(7) .4298(5) .079 Uiso calc R 1 . H
C14 .3694(9) .1142(6) .5210(5) .051(2) Uani d . 1 . C
C15 .2260(10) .1161(7) .4911(5) .068(3) Uani d . 1 . C
H15 .1670(10) .1422(7) .4403(5) .081 Uiso calc R 1 . H
C16 .1714(9) .0805(7) .5346(6) .069(3) Uani d . 1 . C
H16 .0756(9) .0817(7) .5127(6) .083 Uiso calc R 1 . H
C17 .2571(8) .0415(6) .6125(5) .059(2) Uani d . 1 . C
H17 .2173(8) .0176(6) .6412(5) .071 Uiso calc R 1 . H
C18 .3992(7) .0389(5) .6461(4) .040(2) Uani d . 1 . C
C19 .4560(8) .0762(5) .6005(4) .041(2) Uani d . 1 . C
O2 .8659(5) -.0010(3) .7581(3) .0394(13) Uani d . 1 . O
N2 .6849(6) -.1420(4) .7321(3) .0329(15) Uani d . 1 . N
C21 .5923(8) -.2115(6) .7174(4) .040(2) Uani d . 1 . C
H21 .5112(8) -.1933(6) .7163(4) .048 Uiso calc R 1 . H
C22 .6086(9) -.3105(6) .7034(5) .054(2) Uani d . 1 . C
H22 .5400(9) -.3571(6) .6933(5) .064 Uiso calc R 1 . H
C23 .7268(9) -.3386(6) .7045(5) .055(2) Uani d . 1 . C
H23 .7396(9) -.4049(6) .6960(5) .067 Uiso calc R 1 . H
C24 .8292(8) -.2679(6) .7186(4) .041(2) Uani d . 1 . C
C25 .9527(9) -.2880(6) .7190(5) .051(2) Uani d . 1 . C
H25 .9736(9) -.3527(6) .7113(5) .061 Uiso calc R 1 . H
C26 1.0420(9) -.2117(7) .7308(5) .053(2) Uani d . 1 . C
H26 1.1237(9) -.2258(7) .7312(5) .063 Uiso calc R 1 . H
C27 1.0156(8) -.1137(6) .7423(4) .043(2) Uani d . 1 . C
H27 1.0775(8) -.0636(6) .7480(4) .052 Uiso calc R 1 . H
C28 .8979(7) -.0906(5) .7452(4) .033(2) Uani d . 1 . C
C29 .8034(7) -.1696(5) .7321(4) .029(2) Uani d . 1 . C
O3 .7211(5) .1512(3) .7959(3) .0419(13) Uani d . 1 . O
N3 .7633(6) -.0128(5) .8798(3) .0368(15) Uani d . 1 . N
C31 .7878(8) -.0955(6) .9208(5) .044(2) Uani d . 1 . C
H31 .7685(8) -.1556(6) .8933(5) .053 Uiso calc R 1 . H
C32 .8413(8) -.0984(7) 1.0034(5) .052(2) Uani d . 1 . C
H32 .8545(8) -.1588(7) 1.0299(5) .063 Uiso calc R 1 . H
C33 .8737(8) -.0099(7) 1.0444(5) .058(2) Uani d . 1 . C
H33 .9115(8) -.0102(7) 1.0996(5) .070 Uiso calc R 1 . H
C34 .8507(8) .0807(6) 1.0040(4) .042(2) Uani d . 1 . C
C35 .8812(9) .1760(7) 1.0403(5) .057(2) Uani d . 1 . C
H35 .9169(9) .1827(7) 1.0951(5) .068 Uiso calc R 1 . H
C36 .8577(9) .2576(7) .9938(6) .059(2) Uani d . 1 . C
H36 .8781(9) .3199(7) 1.0182(6) .071 Uiso calc R 1 . H
C37 .8048(9) .2533(6) .9119(5) .050(2) Uani d . 1 . C
H37 .7915(9) .3115(6) .8828(5) .060 Uiso calc R 1 . H
C38 .7721(7) .1628(6) .8740(4) .036(2) Uani d . 1 . C
C39 .7960(7) .0758(5) .9210(4) .033(2) Uani d . 1 . C
O1E .6606(7) .0855(6) .2194(4) .085(2) Uani d . 1 . O
H1E .6077(7) .055(6) .229(4) .102 Uiso calc R 1 . H
C1E .5826(11) .1409(9) .1483(7) .091(4) Uani d . 1 . C
H1E1 .6337(11) .2009(9) .1517(7) .109 Uiso calc R 1 . H
H1E2 .4958(11) .1610(9) .1440(7) .109 Uiso calc R 1 . H
C2E .5526(15) .0879(11) .0780(7) .140(6) Uani d . 1 . C
H2E1 .501(8) .130(3) .0321(9) .168 Uiso calc R 1 . H
H2E2 .499(8) .030(4) .073(3) .168 Uiso calc R 1 . H
H2E3 .6380(15) .068(6) .082(3) .168 Uiso calc R 1 . H

loop_
_atom_type_symbol
_atom_type_description
_atom_type_scat_dispersion_real
_atom_type_scat_dispersion_imag
_atom_type_scat_source
C C 0.0033 0.0016 'International Tables Vol C Tables 4.2.6.8 and 6.1.1.4'
H H 0.0000 0.0000 'International Tables Vol C Tables 4.2.6.8 and 6.1.1.4'
N N 0.0061 0.0033 'International Tables Vol C Tables 4.2.6.8 and 6.1.1.4'
O O 0.0106 0.0060 'International Tables Vol C Tables 4.2.6.8 and 6.1.1.4'
Fe Fe 0.3463 0.8444 'International Tables Vol C Tables 4.2.6.8 and 6.1.1.4'

loop_
_geom_angle_atom_site_label_1
_geom_angle_atom_site_label_2
_geom_angle_atom_site_label_3
_geom_angle
_geom_angle_publ_flag
O3 Fe O2 97.3(2) yes
O3 Fe O1 99.0(2) yes
O2 Fe O1 160.9(2) yes
O3 Fe N1 91.9(2) yes
O2 Fe N1 90.4(2) yes
O1 Fe N1 79.2(2) yes
O3 Fe N2 168.4(2) yes
O2 Fe N2 78.9(2) yes
O1 Fe N2 86.9(2) yes
N1 Fe N2 99.1(2) yes
O3 Fe N3 79.5(2) yes
O2 Fe N3 97.7(2) yes
O1 Fe N3 95.0(2) yes
N1 Fe N3 168.8(2) yes
N2 Fe N3 90.1(2) yes
C18 O1 Fe 115.7(4) yes
C11 N1 C19 119.1(7) yes
C11 N1 Fe 129.6(6) yes
C19 N1 Fe 111.0(5) yes
N1 C11 C12 121.7(9) ?
N1 C11 H11 119.2(5) ?
C12 C11 H11 119.2(6) ?
C13 C12 C11 120.6(9) ?
C13 C12 H12 119.7(5) ?
C11 C12 H12 119.7(6) ?
C12 C13 C14 120.6(9) ?
C12 C13 H13 119.7(5) ?
C14 C13 H13 119.7(6) ?
C13 C14 C15 126.8(9) ?
C13 C14 C19 116.1(8) ?
C15 C14 C19 117.1(8) ?
C16 C15 C14 121.3(8) ?
C16 C15 H15 119.3(6) ?
C14 C15 H15 119.3(5) ?
C15 C16 C17 121.4(9) ?
C15 C16 H16 119.3(6) ?
C17 C16 H16 119.3(6) ?
C18 C17 C16 120.3(9) ?
C18 C17 H17 119.9(5) ?
C16 C17 H17 119.9(6) ?
O1 C18 C17 124.5(7) yes
O1 C18 C19 117.3(6) yes
C17 C18 C19 118.2(7) yes
N1 C19 C18 116.3(7) yes
N1 C19 C14 121.9(7) yes
C18 C19 C14 121.7(7) yes
C28 O2 Fe 118.2(4) yes
C21 N2 C29 117.5(6) yes
C21 N2 Fe 132.4(5) yes
C29 N2 Fe 110.0(4) yes
N2 C21 C22 123.7(7) ?
N2 C21 H21 118.2(4) ?
C22 C21 H21 118.2(5) ?
C23 C22 C21 119.0(7) ?
C23 C22 H22 120.5(5) ?
C21 C22 H22 120.5(5) ?
C22 C23 C24 120.3(8) ?
C22 C23 H23 119.8(5) ?
C24 C23 H23 119.8(5) ?
C23 C24 C25 125.1(8) ?
C23 C24 C29 116.5(7) ?
C25 C24 C29 118.4(7) ?
C26 C25 C24 119.4(7) ?
C26 C25 H25 120.3(5) ?
C24 C25 H25 120.3(5) ?
C25 C26 C27 122.6(8) ?
C25 C26 H26 118.7(5) ?
C27 C26 H26 118.7(5) ?
C28 C27 C26 120.3(7) ?
C28 C27 H27 119.9(5) ?
C26 C27 H27 119.9(5) ?
O2 C28 C27 124.9(7) yes
O2 C28 C29 117.6(6) yes
C27 C28 C29 117.5(7) yes
N2 C29 C24 122.9(6) yes
N2 C29 C28 115.3(6) yes
C24 C29 C28 121.8(7) yes
C38 O3 Fe 117.8(4) yes
C31 N3 C39 117.9(6) yes
C31 N3 Fe 132.6(5) yes
C39 N3 Fe 109.4(4) yes
N3 C31 C32 123.7(8) ?
N3 C31 H31 118.1(5) ?
C32 C31 H31 118.1(5) ?
C33 C32 C31 118.2(8) ?
C33 C32 H32 120.9(5) ?
C31 C32 H32 120.9(5) ?
C32 C33 C34 120.7(7) ?
C32 C33 H33 119.6(5) ?
C34 C33 H33 119.6(5) ?
C33 C34 C39 116.7(8) ?
C33 C34 C35 125.4(8) ?
C39 C34 C35 117.8(7) ?
C36 C35 C34 118.9(8) ?
C36 C35 H35 120.5(5) ?
C34 C35 H35 120.5(5) ?
C35 C36 C37 123.6(8) ?
C35 C36 H36 118.2(5) ?
C37 C36 H36 118.2(5) ?
C38 C37 C36 119.6(8) ?
C38 C37 H37 120.2(5) ?
C36 C37 H37 120.2(5) ?
O3 C38 C37 123.9(7) yes
O3 C38 C39 117.9(7) yes
C37 C38 C39 118.2(7) yes
N3 C39 C34 122.7(7) yes
N3 C39 C38 115.5(6) yes
C34 C39 C38 121.9(7) yes
C1E O1E H1E 109.5(5) ?
O1E C1E C2E 113.6(11) yes
O1E C1E H1E1 108.8(6) ?
C2E C1E H1E1 108.8(8) ?
O1E C1E H1E2 108.8(5) ?
C2E C1E H1E2 108.8(7) ?
H1E1 C1E H1E2 107.7 ?
C1E C2E H2E1 109.5(7) ?
C1E C2E H2E2 109.5(8) ?
H2E1 C2E H2E2 109.5 ?
C1E C2E H2E3 109.5(7) ?
H2E1 C2E H2E3 109.5 ?
H2E2 C2E H2E3 109.5 ?

loop_
_geom_bond_atom_site_label_1
_geom_bond_atom_site_label_2
_geom_bond_site_symmetry_2
_geom_bond_distance
_geom_bond_publ_flag
Fe O3 . 1.936(5) yes
Fe O2 . 1.956(5) yes
Fe O1 . 1.996(5) yes
Fe N1 . 2.125(6) yes
Fe N2 . 2.166(6) yes
Fe N3 . 2.172(5) yes
O1 C18 . 1.328(8) yes
N1 C11 . 1.332(9) yes
N1 C19 . 1.347(9) yes
C11 C12 . 1.384(11) ?
C11 H11 . .93 ?
C12 C13 . 1.335(12) ?
C12 H12 . .93 ?
C13 C14 . 1.401(12) ?
C13 H13 . .93 ?
C14 C15 . 1.399(12) ?
C14 C19 . 1.431(10) ?
C15 C16 . 1.357(12) ?
C15 H15 . .93 ?
C16 C17 . 1.413(12) ?
C16 H16 . .93 ?
C17 C18 . 1.377(10) ?
C17 H17 . .93 ?
C18 C19 . 1.420(10) yes
O2 C28 . 1.315(8) yes
N2 C21 . 1.313(9) yes
N2 C29 . 1.376(8) yes
C21 C22 . 1.386(10) ?
C21 H21 . .93 ?
C22 C23 . 1.365(11) ?
C22 H22 . .93 ?
C23 C24 . 1.402(11) ?
C23 H23 . .93 ?
C24 C25 . 1.404(11) ?
C24 C29 . 1.403(10) ?
C25 C26 . 1.366(11) ?
C25 H25 . .93 ?
C26 C27 . 1.389(11) ?
C26 H26 . .93 ?
C27 C28 . 1.382(9) ?
C27 H27 . .93 ?
C28 C29 . 1.426(9) yes
O3 C38 . 1.328(8) yes
N3 C31 . 1.310(9) yes
N3 C39 . 1.374(9) yes
C31 C32 . 1.396(10) ?
C31 H31 . .93 ?
C32 C33 . 1.372(12) ?
C32 H32 . .93 ?
C33 C34 . 1.397(11) ?
C33 H33 . .93 ?
C34 C39 . 1.402(9) ?
C34 C35 . 1.415(11) ?
C35 C36 . 1.356(11) ?
C35 H35 . .93 ?
C36 C37 . 1.385(11) ?
C36 H36 . .93 ?
C37 C38 . 1.368(10) ?
C37 H37 . .93 ?
C38 C39 . 1.421(10) yes
O1E C1E . 1.409(11) yes
O1E H1E . .82 ?
C1E C2E . 1.418(14) yes
C1E H1E1 . .97 ?
C1E H1E2 . .97 ?
C2E H2E1 . .96 ?
C2E H2E2 . .96 ?
C2E H2E3 . .96 ?
